data_4502726
loop_
_publ_author_name
'Chen, Jing'
'Kampf, Jeff W.'
'McNeil, Anne J.'

_publ_section_title
;
 Comparing molecular gelators and nongelators based on solubilities and
 solid-state interactions.
;
_journal_issue 16
_journal_name_full 'Langmuir : the ACS journal of surfaces and colloids'
_journal_page_first 13076
_journal_page_last 13080
_journal_paper_doi 10.1021/la102500u
_journal_volume 26
_journal_year 2010
_chemical_formula_moiety 'C21 H21 N O4'
_chemical_formula_sum 'C21 H21 N O4'
_chemical_formula_weight 351.39
_chemical_name_systematic
;
 ?
;
_space_group_IT_number 2
_symmetry_cell_setting triclinic
_symmetry_space_group_name_Hall '-P 1'
_symmetry_space_group_name_H-M 'P -1'
_atom_sites_solution_hydrogens geom
_atom_sites_solution_primary direct
_atom_sites_solution_secondary difmap
_audit_creation_method SHELXL-97
_cell_angle_alpha 102.856(2)
_cell_angle_beta 105.851(2)
_cell_angle_gamma 90.082(2)
_cell_formula_units_Z 4
_cell_length_a 9.6163(11)
_cell_length_b 14.3258(16)
_cell_length_c 14.3357(17)
_cell_measurement_reflns_used 9849
_cell_measurement_temperature 200(2)
_cell_measurement_theta_max 28.29
_cell_measurement_theta_min 2.20
_cell_volume 1848.1(4)
_computing_cell_refinement 'Bruker SAINT'
_computing_data_collection 'Bruker SMART-APEX'
_computing_data_reduction 'Bruker SAINT'
_computing_molecular_graphics 'Bruker SHELXTL'
_computing_publication_material 'Bruker SHELXTL'
_computing_structure_refinement 'SHELXL-97 (Sheldrick, 2008)'
_computing_structure_solution 'SHELXS-97 (Sheldrick, 2008)'
_diffrn_ambient_temperature 200(2)
_diffrn_measured_fraction_theta_full 0.999
_diffrn_measured_fraction_theta_max 0.999
_diffrn_measurement_device_type 'CCD area detector'
_diffrn_measurement_method 'phi and omega scans'
_diffrn_radiation_monochromator graphite
_diffrn_radiation_source 'fine-focus sealed tube'
_diffrn_radiation_type MoK\a
_diffrn_radiation_wavelength 0.71073
_diffrn_reflns_av_R_equivalents 0.0519
_diffrn_reflns_av_sigmaI/netI 0.0380
_diffrn_reflns_limit_h_max 12
_diffrn_reflns_limit_h_min -12
_diffrn_reflns_limit_k_max 19
_diffrn_reflns_limit_k_min -19
_diffrn_reflns_limit_l_max 19
_diffrn_reflns_limit_l_min -19
_diffrn_reflns_number 43911
_diffrn_reflns_theta_full 28.30
_diffrn_reflns_theta_max 28.30
_diffrn_reflns_theta_min 1.46
_exptl_absorpt_coefficient_mu 0.087
_exptl_absorpt_correction_T_max 0.9913
_exptl_absorpt_correction_T_min 0.9658
_exptl_absorpt_correction_type multi-scan
_exptl_absorpt_process_details
;
  Blessing, R. Acta Cryst. (1995) A51 33-38.
  Sheldrick, G.  SADABS (Version 2008/1) Bruker AXS area
  detector absorption and other corrections, University of
  Gottingen, Germany 2008.
;
_exptl_crystal_colour colorless
_exptl_crystal_density_diffrn 1.263
_exptl_crystal_density_method 'not measured'
_exptl_crystal_description plate
_exptl_crystal_F_000 744
_exptl_crystal_size_max 0.40
_exptl_crystal_size_mid 0.33
_exptl_crystal_size_min 0.10
_refine_diff_density_max 0.285
_refine_diff_density_min -0.218
_refine_diff_density_rms 0.044
_refine_ls_extinction_method none
_refine_ls_goodness_of_fit_ref 1.027
_refine_ls_hydrogen_treatment constr
_refine_ls_matrix_type full
_refine_ls_number_parameters 481
_refine_ls_number_reflns 9177
_refine_ls_number_restraints 0
_refine_ls_restrained_S_all 1.027
_refine_ls_R_factor_all 0.0634
_refine_ls_R_factor_gt 0.0474
_refine_ls_shift/su_max 0.007
_refine_ls_shift/su_mean 0.000
_refine_ls_structure_factor_coef Fsqd
_refine_ls_weighting_details 'calc w=1/[\s^2^(Fo^2^)+(0.0690P)^2^+0.4162P] where P=(Fo^2^+2Fc^2^)/3'
_refine_ls_weighting_scheme calc
_refine_ls_wR_factor_gt 0.1274
_refine_ls_wR_factor_ref 0.1402
_reflns_number_gt 7082
_reflns_number_total 9177
_reflns_threshold_expression >2sigma(I)
_cod_data_source_file la102500u_si_009.cif
_cod_data_source_block pyr4me
_cod_depositor_comments
;
The following automatic conversions were performed:

'_symmetry_cell_setting' value 'Triclinic' changed to 'triclinic'
according to /home/saulius/struct/CIF-dictionaries/cif_core.dic
dictionary named 'cif_core.dic' version 2.4.2 from 2011-04-26.

Automatic conversion script
Id: cif_fix_values 1715 2011-07-08 13:25:40Z adriana 
;
_cod_original_sg_symbol_H-M P-1
_cod_database_code 4502726

loop_
_symmetry_equiv_pos_as_xyz
'x, y, z'
'-x, -y, -z'

loop_
_atom_site_label
_atom_site_type_symbol
_atom_site_fract_x
_atom_site_fract_y
_atom_site_fract_z
_atom_site_U_iso_or_equiv
_atom_site_adp_type
_atom_site_occupancy
_atom_site_symmetry_multiplicity
_atom_site_calc_flag
_atom_site_refinement_flags
O1 O 0.51060(12) 0.79757(7) -0.05345(8) 0.0469(3) Uani 1 1 d .
O2 O 0.65560(13) 0.33165(7) -0.21803(9) 0.0499(3) Uani 1 1 d .
O3 O 0.71199(13) 0.80349(8) 0.38884(8) 0.0497(3) Uani 1 1 d .
O4 O 1.01739(13) 0.54325(8) 0.37912(8) 0.0509(3) Uani 1 1 d .
O5 O 0.14345(13) 1.07895(8) -0.20366(10) 0.0575(3) Uani 1 1 d .
O6 O -0.00295(14) 0.65456(8) -0.10106(10) 0.0570(3) Uani 1 1 d .
O7 O 0.45306(14) 1.17242(8) 0.32908(8) 0.0531(3) Uani 1 1 d .
O8 O 0.23246(14) 0.90078(8) 0.38482(8) 0.0528(3) Uani 1 1 d .
N1 N 0.42565(13) 0.56085(9) -0.31725(8) 0.0382(3) Uani 1 1 d .
N2 N -0.06711(14) 0.79315(9) -0.34727(9) 0.0411(3) Uani 1 1 d .
C1 C 0.51864(16) 0.49398(10) -0.29545(10) 0.0356(3) Uani 1 1 d .
C2 C 0.59703(14) 0.49311(9) -0.19739(9) 0.0304(3) Uani 1 1 d .
C3 C 0.57740(13) 0.56624(8) -0.11955(9) 0.0279(2) Uani 1 1 d .
C4 C 0.48063(13) 0.63629(9) -0.14363(9) 0.0292(3) Uani 1 1 d .
C5 C 0.40553(15) 0.63013(10) -0.24293(10) 0.0338(3) Uani 1 1 d .
C6 C 0.5348(2) 0.42077(12) -0.38464(11) 0.0514(4) Uani 1 1 d .
H6A H 0.4805 0.3607 -0.3909 0.077 Uiso 1 1 calc R
H6B H 0.6374 0.4092 -0.3760 0.077 Uiso 1 1 calc R
H6C H 0.4969 0.4449 -0.4449 0.077 Uiso 1 1 calc R
C7 C 0.69740(15) 0.41461(9) -0.17790(10) 0.0343(3) Uani 1 1 d .
C8 C 0.84895(16) 0.44027(11) -0.11195(13) 0.0474(4) Uani 1 1 d .
H8A H 0.8550 0.4301 -0.0456 0.071 Uiso 1 1 calc R
H8B H 0.8752 0.5078 -0.1064 0.071 Uiso 1 1 calc R
H8C H 0.9159 0.3997 -0.1407 0.071 Uiso 1 1 calc R
C9 C 0.45781(14) 0.71821(9) -0.06348(10) 0.0316(3) Uani 1 1 d .
C10 C 0.36410(18) 0.69697(12) -0.00247(12) 0.0466(4) Uani 1 1 d .
H10A H 0.3678 0.7530 0.0519 0.070 Uiso 1 1 calc R
H10B H 0.3988 0.6419 0.0254 0.070 Uiso 1 1 calc R
H10C H 0.2640 0.6820 -0.0445 0.070 Uiso 1 1 calc R
C11 C 0.29488(18) 0.69987(12) -0.27213(12) 0.0483(4) Uani 1 1 d .
H11A H 0.2795 0.6995 -0.3427 0.073 Uiso 1 1 calc R
H11B H 0.3295 0.7644 -0.2314 0.073 Uiso 1 1 calc R
H11C H 0.2034 0.6812 -0.2614 0.073 Uiso 1 1 calc R
C12 C 0.64816(14) 0.57275(9) -0.01629(9) 0.0303(3) Uani 1 1 d .
C13 C 0.69752(14) 0.58768(9) 0.07263(10) 0.0324(3) Uani 1 1 d .
C14 C 0.75274(14) 0.61394(9) 0.17933(9) 0.0318(3) Uani 1 1 d .
C15 C 0.85546(15) 0.56216(10) 0.23100(10) 0.0346(3) Uani 1 1 d .
H15A H 0.8879 0.5055 0.1969 0.042 Uiso 1 1 calc R
C16 C 0.91022(15) 0.59485(10) 0.33404(10) 0.0364(3) Uani 1 1 d .
C17 C 0.85925(15) 0.67497(10) 0.38500(10) 0.0370(3) Uani 1 1 d .
H17A H 0.8954 0.6955 0.4554 0.044 Uiso 1 1 calc R
C18 C 0.75422(15) 0.72536(10) 0.33185(10) 0.0355(3) Uani 1 1 d .
C19 C 0.70167(15) 0.69672(10) 0.22955(10) 0.0347(3) Uani 1 1 d .
H19A H 0.6321 0.7323 0.1936 0.042 Uiso 1 1 calc R
C20 C 1.09837(19) 0.58572(13) 0.47896(12) 0.0521(4) Uani 1 1 d .
H20A H 1.1404 0.6491 0.4820 0.078 Uiso 1 1 calc R
H20B H 1.1762 0.5447 0.5012 0.078 Uiso 1 1 calc R
H20C H 1.0343 0.5926 0.5224 0.078 Uiso 1 1 calc R
C21 C 0.6092(2) 0.85996(12) 0.33846(13) 0.0521(4) Uani 1 1 d .
H21A H 0.6461 0.8813 0.2888 0.078 Uiso 1 1 calc R
H21B H 0.5930 0.9160 0.3868 0.078 Uiso 1 1 calc R
H21C H 0.5176 0.8214 0.3051 0.078 Uiso 1 1 calc R
C22 C -0.09065(15) 0.74957(10) -0.27875(11) 0.0377(3) Uani 1 1 d .
C23 C -0.02729(14) 0.78537(9) -0.17694(10) 0.0320(3) Uani 1 1 d .
C24 C 0.06462(13) 0.86961(9) -0.14526(9) 0.0296(3) Uani 1 1 d .
C25 C 0.08822(14) 0.91484(9) -0.21745(10) 0.0312(3) Uani 1 1 d .
C26 C 0.01915(16) 0.87434(10) -0.31775(10) 0.0375(3) Uani 1 1 d .
C27 C -0.19121(19) 0.66029(11) -0.31769(14) 0.0530(4) Uani 1 1 d .
H27A H -0.2363 0.6524 -0.3893 0.079 Uiso 1 1 calc R
H27B H -0.2666 0.6659 -0.2829 0.079 Uiso 1 1 calc R
H27C H -0.1362 0.6044 -0.3062 0.079 Uiso 1 1 calc R
C28 C -0.05061(15) 0.73294(10) -0.10180(11) 0.0388(3) Uani 1 1 d .
C29 C -0.1358(2) 0.77805(13) -0.03299(14) 0.0549(4) Uani 1 1 d .
H29A H -0.2394 0.7675 -0.0679 0.082 Uiso 1 1 calc R
H29B H -0.1092 0.8471 -0.0106 0.082 Uiso 1 1 calc R
H29C H -0.1147 0.7492 0.0249 0.082 Uiso 1 1 calc R
C30 C 0.18849(15) 1.00405(9) -0.18636(10) 0.0349(3) Uani 1 1 d .
C31 C 0.34535(17) 0.99550(12) -0.13841(14) 0.0499(4) Uani 1 1 d .
H31A H 0.3937 0.9709 -0.1900 0.075 Uiso 1 1 calc R
H31B H 0.3548 0.9512 -0.0942 0.075 Uiso 1 1 calc R
H31C H 0.3903 1.0587 -0.0996 0.075 Uiso 1 1 calc R
C32 C 0.0387(2) 0.91786(13) -0.40010(12) 0.0548(4) Uani 1 1 d .
H32A H -0.0210 0.8801 -0.4644 0.082 Uiso 1 1 calc R
H32B H 0.1408 0.9179 -0.3996 0.082 Uiso 1 1 calc R
H32C H 0.0090 0.9839 -0.3899 0.082 Uiso 1 1 calc R
C33 C 0.13182(14) 0.90686(9) -0.04119(10) 0.0312(3) Uani 1 1 d .
C34 C 0.18396(14) 0.93505(9) 0.04677(10) 0.0334(3) Uani 1 1 d .
C35 C 0.24061(14) 0.96787(9) 0.15284(10) 0.0324(3) Uani 1 1 d .
C36 C 0.20797(15) 0.91252(10) 0.21461(10) 0.0363(3) Uani 1 1 d .
H36A H 0.1526 0.8529 0.1868 0.044 Uiso 1 1 calc R
C37 C 0.25811(16) 0.94669(10) 0.31648(10) 0.0378(3) Uani 1 1 d .
C38 C 0.34035(17) 1.03388(11) 0.35783(11) 0.0406(3) Uani 1 1 d .
H38A H 0.3736 1.0568 0.4281 0.049 Uiso 1 1 calc R
C39 C 0.37307(15) 1.08661(10) 0.29589(11) 0.0376(3) Uani 1 1 d .
C40 C 0.32364(15) 1.05426(10) 0.19282(10) 0.0347(3) Uani 1 1 d .
H40A H 0.3463 1.0907 0.1504 0.042 Uiso 1 1 calc R
C41 C 0.1395(2) 0.81499(12) 0.34725(14) 0.0533(4) Uani 1 1 d .
H41A H 0.0458 0.8287 0.3060 0.080 Uiso 1 1 calc R
H41B H 0.1249 0.7911 0.4031 0.080 Uiso 1 1 calc R
H41C H 0.1839 0.7663 0.3068 0.080 Uiso 1 1 calc R
C42 C 0.4993(2) 1.21115(14) 0.43378(14) 0.0662(5) Uani 1 1 d .
H42A H 0.4149 1.2174 0.4600 0.099 Uiso 1 1 calc R
H42B H 0.5494 1.2745 0.4476 0.099 Uiso 1 1 calc R
H42C H 0.5655 1.1683 0.4659 0.099 Uiso 1 1 calc R

loop_
_atom_site_aniso_label
_atom_site_aniso_U_11
_atom_site_aniso_U_22
_atom_site_aniso_U_33
_atom_site_aniso_U_23
_atom_site_aniso_U_13
_atom_site_aniso_U_12
O1 0.0514(6) 0.0318(5) 0.0551(7) 0.0017(4) 0.0175(5) -0.0001(4)
O2 0.0593(7) 0.0301(5) 0.0580(7) 0.0039(5) 0.0177(5) 0.0062(5)
O3 0.0629(7) 0.0477(6) 0.0330(5) 0.0023(4) 0.0102(5) 0.0192(5)
O4 0.0558(7) 0.0543(7) 0.0357(6) 0.0130(5) -0.0004(5) 0.0195(5)
O5 0.0525(7) 0.0374(6) 0.0871(9) 0.0257(6) 0.0179(6) 0.0072(5)
O6 0.0603(7) 0.0392(6) 0.0766(9) 0.0263(6) 0.0168(6) 0.0096(5)
O7 0.0660(8) 0.0451(6) 0.0405(6) -0.0039(5) 0.0138(5) -0.0124(5)
O8 0.0718(8) 0.0534(7) 0.0397(6) 0.0184(5) 0.0201(5) 0.0018(6)
N1 0.0427(7) 0.0402(6) 0.0281(6) 0.0057(5) 0.0059(5) 0.0028(5)
N2 0.0437(7) 0.0375(6) 0.0348(6) 0.0028(5) 0.0036(5) 0.0073(5)
C1 0.0432(7) 0.0325(6) 0.0292(6) 0.0028(5) 0.0106(5) -0.0005(5)
C2 0.0344(6) 0.0275(6) 0.0303(6) 0.0055(5) 0.0117(5) 0.0014(5)
C3 0.0294(6) 0.0268(6) 0.0272(6) 0.0056(5) 0.0078(5) 0.0011(4)
C4 0.0295(6) 0.0286(6) 0.0288(6) 0.0059(5) 0.0077(5) 0.0013(5)
C5 0.0338(7) 0.0362(7) 0.0299(6) 0.0085(5) 0.0057(5) 0.0031(5)
C6 0.0736(11) 0.0458(9) 0.0315(7) -0.0001(6) 0.0167(7) 0.0084(8)
C7 0.0412(7) 0.0305(6) 0.0364(7) 0.0086(5) 0.0187(6) 0.0065(5)
C8 0.0375(8) 0.0434(8) 0.0646(10) 0.0158(7) 0.0169(7) 0.0097(6)
C9 0.0297(6) 0.0320(6) 0.0306(6) 0.0065(5) 0.0049(5) 0.0070(5)
C10 0.0503(9) 0.0471(8) 0.0508(9) 0.0126(7) 0.0269(7) 0.0130(7)
C11 0.0461(9) 0.0539(9) 0.0402(8) 0.0127(7) 0.0027(7) 0.0168(7)
C12 0.0319(6) 0.0284(6) 0.0300(6) 0.0054(5) 0.0085(5) 0.0042(5)
C13 0.0333(6) 0.0324(6) 0.0314(7) 0.0072(5) 0.0091(5) 0.0053(5)
C14 0.0322(6) 0.0357(7) 0.0265(6) 0.0074(5) 0.0066(5) -0.0002(5)
C15 0.0362(7) 0.0359(7) 0.0310(7) 0.0071(5) 0.0088(5) 0.0053(5)
C16 0.0366(7) 0.0396(7) 0.0324(7) 0.0127(6) 0.0052(5) 0.0055(5)
C17 0.0411(7) 0.0397(7) 0.0268(6) 0.0067(5) 0.0048(5) 0.0009(6)
C18 0.0385(7) 0.0350(7) 0.0314(7) 0.0048(5) 0.0096(5) 0.0039(5)
C19 0.0343(7) 0.0381(7) 0.0302(6) 0.0088(5) 0.0059(5) 0.0062(5)
C20 0.0507(9) 0.0592(10) 0.0386(8) 0.0176(7) -0.0055(7) 0.0052(7)
C21 0.0638(11) 0.0449(9) 0.0471(9) 0.0090(7) 0.0163(8) 0.0204(8)
C22 0.0336(7) 0.0308(6) 0.0427(8) 0.0037(6) 0.0048(6) 0.0058(5)
C23 0.0280(6) 0.0278(6) 0.0392(7) 0.0075(5) 0.0081(5) 0.0053(5)
C24 0.0289(6) 0.0274(6) 0.0322(6) 0.0059(5) 0.0090(5) 0.0053(5)
C25 0.0319(6) 0.0295(6) 0.0333(7) 0.0076(5) 0.0104(5) 0.0063(5)
C26 0.0428(8) 0.0371(7) 0.0325(7) 0.0074(5) 0.0106(6) 0.0097(6)
C27 0.0475(9) 0.0382(8) 0.0581(10) 0.0023(7) -0.0028(7) -0.0045(7)
C28 0.0317(7) 0.0347(7) 0.0485(8) 0.0132(6) 0.0057(6) -0.0024(5)
C29 0.0536(10) 0.0582(10) 0.0662(11) 0.0255(9) 0.0299(9) 0.0040(8)
C30 0.0407(7) 0.0312(6) 0.0367(7) 0.0085(5) 0.0166(6) 0.0038(5)
C31 0.0384(8) 0.0449(8) 0.0666(11) 0.0188(8) 0.0106(7) -0.0018(6)
C32 0.0748(12) 0.0569(10) 0.0347(8) 0.0125(7) 0.0173(8) 0.0042(9)
C33 0.0322(6) 0.0286(6) 0.0343(7) 0.0088(5) 0.0105(5) 0.0025(5)
C34 0.0326(6) 0.0328(6) 0.0362(7) 0.0090(5) 0.0109(5) 0.0036(5)
C35 0.0308(6) 0.0352(7) 0.0312(6) 0.0064(5) 0.0100(5) 0.0080(5)
C36 0.0377(7) 0.0351(7) 0.0364(7) 0.0081(5) 0.0112(6) 0.0049(5)
C37 0.0423(7) 0.0416(7) 0.0347(7) 0.0134(6) 0.0156(6) 0.0113(6)
C38 0.0464(8) 0.0437(8) 0.0296(7) 0.0043(6) 0.0104(6) 0.0070(6)
C39 0.0385(7) 0.0344(7) 0.0369(7) 0.0014(5) 0.0110(6) 0.0034(5)
C40 0.0358(7) 0.0355(7) 0.0342(7) 0.0077(5) 0.0123(5) 0.0061(5)
C41 0.0674(11) 0.0480(9) 0.0554(10) 0.0218(8) 0.0273(9) 0.0068(8)
C42 0.0812(14) 0.0587(11) 0.0439(9) -0.0109(8) 0.0117(9) -0.0166(10)

loop_
_atom_type_symbol
_atom_type_description
_atom_type_scat_dispersion_real
_atom_type_scat_dispersion_imag
_atom_type_scat_source
C C 0.0033 0.0016 'International Tables Vol C Tables 4.2.6.8 and 6.1.1.4'
H H 0.0000 0.0000 'International Tables Vol C Tables 4.2.6.8 and 6.1.1.4'
N N 0.0061 0.0033 'International Tables Vol C Tables 4.2.6.8 and 6.1.1.4'
O O 0.0106 0.0060 'International Tables Vol C Tables 4.2.6.8 and 6.1.1.4'

loop_
_geom_angle_atom_site_label_1
_geom_angle_atom_site_label_2
_geom_angle_atom_site_label_3
_geom_angle
C18 O3 C21 117.36(11)
C16 O4 C20 116.98(12)
C39 O7 C42 117.40(13)
C37 O8 C41 117.16(12)
C1 N1 C5 119.21(11)
C22 N2 C26 119.54(12)
N1 C1 C2 122.76(12)
N1 C1 C6 114.71(12)
C2 C1 C6 122.52(13)
C1 C2 C3 118.12(12)
C1 C2 C7 120.06(11)
C3 C2 C7 121.82(11)
C4 C3 C2 118.46(11)
C4 C3 C12 117.68(11)
C2 C3 C12 123.85(11)
C5 C4 C3 119.30(11)
C5 C4 C9 119.74(11)
C3 C4 C9 120.95(11)
N1 C5 C4 122.12(12)
N1 C5 C11 116.44(12)
C4 C5 C11 121.42(12)
O2 C7 C8 120.91(13)
O2 C7 C2 119.52(13)
C8 C7 C2 119.54(12)
O1 C9 C10 122.78(13)
O1 C9 C4 119.88(12)
C10 C9 C4 117.29(12)
C13 C12 C3 171.93(13)
C12 C13 C14 175.00(14)
C15 C14 C19 121.01(12)
C15 C14 C13 121.79(12)
C19 C14 C13 117.17(12)
C14 C15 C16 118.70(12)
O4 C16 C17 123.54(12)
O4 C16 C15 115.34(12)
C17 C16 C15 121.11(12)
C16 C17 C18 119.32(12)
O3 C18 C19 124.36(13)
O3 C18 C17 114.75(12)
C19 C18 C17 120.88(12)
C18 C19 C14 118.92(12)
N2 C22 C23 122.08(13)
N2 C22 C27 116.30(13)
C23 C22 C27 121.62(14)
C22 C23 C24 118.87(12)
C22 C23 C28 121.03(12)
C24 C23 C28 120.04(12)
C25 C24 C23 118.63(12)
C25 C24 C33 121.69(11)
C23 C24 C33 119.68(12)
C26 C25 C24 118.57(12)
C26 C25 C30 121.35(12)
C24 C25 C30 120.07(12)
N2 C26 C25 122.30(13)
N2 C26 C32 115.56(13)
C25 C26 C32 122.13(14)
O6 C28 C29 122.35(14)
O6 C28 C23 119.09(14)
C29 C28 C23 118.53(13)
O5 C30 C31 121.53(13)
O5 C30 C25 120.51(13)
C31 C30 C25 117.90(12)
C34 C33 C24 176.96(14)
C33 C34 C35 177.55(14)
C40 C35 C36 121.15(12)
C40 C35 C34 119.83(12)
C36 C35 C34 119.01(12)
C37 C36 C35 118.49(13)
O8 C37 C36 124.45(14)
O8 C37 C38 114.50(13)
C36 C37 C38 121.06(13)
C39 C38 C37 119.60(13)
O7 C39 C38 124.00(13)
O7 C39 C40 115.28(13)
C38 C39 C40 120.72(13)
C35 C40 C39 118.97(13)

loop_
_geom_bond_atom_site_label_1
_geom_bond_atom_site_label_2
_geom_bond_distance
O1 C9 1.2070(17)
O2 C7 1.2138(17)
O3 C18 1.3641(16)
O3 C21 1.4233(19)
O4 C16 1.3700(17)
O4 C20 1.4239(19)
O5 C30 1.2089(17)
O6 C28 1.2145(18)
O7 C39 1.3662(18)
O7 C42 1.422(2)
O8 C37 1.3681(17)
O8 C41 1.428(2)
N1 C1 1.3410(18)
N1 C5 1.3418(18)
N2 C22 1.342(2)
N2 C26 1.3440(19)
C1 C2 1.4047(19)
C1 C6 1.5070(19)
C2 C3 1.4050(17)
C2 C7 1.5066(18)
C3 C4 1.4048(17)
C3 C12 1.4321(17)
C4 C5 1.3922(18)
C4 C9 1.5112(17)
C5 C11 1.500(2)
C7 C8 1.498(2)
C9 C10 1.489(2)
C12 C13 1.2017(18)
C13 C14 1.4361(18)
C14 C15 1.3863(18)
C14 C19 1.4073(19)
C15 C16 1.3947(19)
C16 C17 1.384(2)
C17 C18 1.396(2)
C18 C19 1.3790(19)
C22 C23 1.3945(19)
C22 C27 1.506(2)
C23 C24 1.4063(18)
C23 C28 1.506(2)
C24 C25 1.4031(18)
C24 C33 1.4304(18)
C25 C26 1.3969(19)
C25 C30 1.5066(18)
C26 C32 1.505(2)
C28 C29 1.490(2)
C30 C31 1.495(2)
C33 C34 1.1967(19)
C34 C35 1.4348(18)
C35 C40 1.3890(19)
C35 C36 1.4053(19)
C36 C37 1.379(2)
C37 C38 1.396(2)
C38 C39 1.381(2)
C39 C40 1.3910(19)
